data_2005087
loop_
_publ_author_name
'Gallucci, J. C.'
'Sivik, M. R.'
'Paquette, L. A.'
'Zaegel, F.'
'Meunier, P.'
'Gautheron, B.'

_publ_section_title
;Two Derivatives of Lithium Isodicyclopentadienide:
 [(1,2,3,3a,7a-\h)-4,5,6,7-Tetrahydro-4,7-methanoindenido](<i>N</i>,<i>N</i>,<i>N</i>',<i>N</i>'-tetramethylethylenediamine)lithium
 and Bis(1,4,7,10-tetraoxacyclododecane)lithium(1+)
 Bis[(1,2,3,3a,7a-\h)-4,5,6,7-tetrahydro-4,7-methanoindenido]lithate(1--)
;
_journal_issue 7
_journal_name_full 'Acta Crystallographica Section C'
_journal_page_first 1673
_journal_page_last 1679
_journal_paper_doi 10.1107/S0108270196002454
_journal_volume 52
_journal_year 1996
_chemical_formula_iupac '[Li (C10 H11) (C6 H16 N2)]'
_chemical_formula_moiety 'C16 H27 Li N2'
_chemical_formula_sum 'C16 H27 Li N2'
_chemical_formula_weight 254.34
_chemical_name_common 'lithium isodicyclopentadienide tetramethylethylenediamine'
_chemical_name_systematic
; (N,N,N',N'--tetramethylethylenediamine)lithium(1+)
  (1,2,3,3a,7a--\h)--4,5,6,7--tetrahydro--4,7--methanoindenide
;
_space_group_IT_number 14
_symmetry_cell_setting monoclinic
_symmetry_space_group_name_Hall '-P 2ybc'
_symmetry_space_group_name_H-M 'P 1 21/c 1'
_cell_angle_alpha 90.00
_cell_angle_beta 107.12(2)
_cell_angle_gamma 90.00
_cell_formula_units_Z 4
_cell_length_a 8.216(2)
_cell_length_b 16.164(2)
_cell_length_c 12.762(2)
_cell_measurement_reflns_used 25
_cell_measurement_temperature 296
_cell_measurement_theta_max 13
_cell_measurement_theta_min 11
_cell_volume 1619.7(5)
_computing_cell_refinement 'MSC/AFC Diffractometer Control Software'
_computing_data_collection
;
MSC/AFC Diffractometer Control Software (Molecular Structure Corporation,
1991)
;
_computing_data_reduction 'TEXSAN (Molecular Structure Corporation, 1989)'
_computing_molecular_graphics 'ORTEPII (Johnson, 1976)'
_computing_structure_refinement 'SHELXL93 (Sheldrick, 1993)'
_computing_structure_solution 'SHELXS86 (Sheldrick, 1990)'
_diffrn_ambient_temperature 296
_diffrn_measurement_device 'Rigaku AFC5S'
_diffrn_measurement_method \w--2\q
_diffrn_radiation_monochromator graphite
_diffrn_radiation_source 'sealed tube'
_diffrn_radiation_type MoK\a
_diffrn_radiation_wavelength 0.71073
_diffrn_reflns_av_R_equivalents 0.0376
_diffrn_reflns_limit_h_max 9
_diffrn_reflns_limit_h_min 0
_diffrn_reflns_limit_k_max 19
_diffrn_reflns_limit_k_min 0
_diffrn_reflns_limit_l_max 14
_diffrn_reflns_limit_l_min -15
_diffrn_reflns_number 3197
_diffrn_reflns_theta_max 25.00
_diffrn_reflns_theta_min 2.09
_diffrn_standards_decay_% 1.6
_diffrn_standards_interval_count 150
_diffrn_standards_number 6
_exptl_absorpt_coefficient_mu 0.060
_exptl_absorpt_correction_type none
_exptl_crystal_colour 'pale tan'
_exptl_crystal_density_diffrn 1.043
_exptl_crystal_density_meas ?
_exptl_crystal_description 'equidimensional chunk'
_exptl_crystal_F_000 560
_exptl_crystal_size_max 0.38
_exptl_crystal_size_mid 0.38
_exptl_crystal_size_min 0.38
_refine_diff_density_max 0.18
_refine_diff_density_min -0.19
_refine_ls_extinction_method none
_refine_ls_goodness_of_fit_all 1.00
_refine_ls_goodness_of_fit_obs 1.253
_refine_ls_hydrogen_treatment noref
_refine_ls_matrix_type full
_refine_ls_number_parameters 175
_refine_ls_number_reflns 2859
_refine_ls_number_restraints 1
_refine_ls_restrained_S_all 1.005
_refine_ls_restrained_S_obs 1.253
_refine_ls_R_factor_all 0.2548
_refine_ls_R_factor_obs 0.059
_refine_ls_shift/esd_max -0.004
_refine_ls_shift/esd_mean 0.001
_refine_ls_structure_factor_coef Fsqd
_refine_ls_weighting_details 'w = 1/[\s^2^(Fo^2^)+(0.0608P)^2^] where P=(Fo^2^+2Fc^2^)/3'
_refine_ls_weighting_scheme calc
_refine_ls_wR_factor_all 0.189
_refine_ls_wR_factor_obs 0.1250
_reflns_number_observed 916
_reflns_number_total 2861
_reflns_observed_criterion I>2sigma(I)
_cod_data_source_file bk1216.cif
_cod_data_source_block 4
_cod_depositor_comments
;
The following automatic conversions were performed:

'_exptl_crystal_density_meas' value 'not measured' was changed to '?'
- the value is perceived as not measured.

Automatic conversion script
Id: cif_fix_values 3008 2015-01-20 13:52:24Z robertas 

The following automatic conversions were performed:

'_refine_ls_weighting_scheme' value 'calc w =
1/[\s^2^(Fo^2^)+(0.0608P)^2^] where P=(Fo^2^+2Fc^2^)/3' was changed
to 'calc'. New tag '_refine_ls_weighting_details' was created. The
value of the new tag was set to 'w = 1/[\s^2^(Fo^2^)+(0.0608P)^2^]
where P=(Fo^2^+2Fc^2^)/3'.

Automatic conversion script
Id: cif_fix_values 3143 2015-03-26 13:38:13Z robertas 
;
_cod_original_sg_symbol_H-M 'P 21/c'
_cod_database_code 2005087

loop_
_symmetry_equiv_pos_as_xyz
'x, y, z'
'-x, y+1/2, -z+1/2'
'-x, -y, -z'
'x, -y-1/2, z-1/2'

loop_
_atom_site_aniso_label
_atom_site_aniso_U_11
_atom_site_aniso_U_22
_atom_site_aniso_U_33
_atom_site_aniso_U_12
_atom_site_aniso_U_13
_atom_site_aniso_U_23
N1 0.072(3) 0.061(2) 0.079(3) 0.006(2) 0.013(2) -0.009(2)
N2 0.062(2) 0.051(2) 0.082(3) 0.000(2) 0.011(2) -0.005(2)
C1 0.084(3) 0.034(2) 0.061(3) 0.003(2) 0.025(3) -0.002(2)
C2 0.115(5) 0.045(3) 0.075(3) 0.014(3) 0.033(3) 0.012(2)
C3 0.120(5) 0.042(3) 0.117(5) -0.011(3) 0.074(4) -0.004(3)
C4 0.090(4) 0.055(3) 0.093(4) -0.014(3) 0.033(3) -0.015(3)
C5 0.071(3) 0.037(2) 0.068(3) -0.002(2) 0.027(3) -0.005(2)
C6 0.072(3) 0.059(3) 0.060(3) -0.001(2) 0.016(2) 0.000(2)
C7 0.100(4) 0.070(3) 0.079(3) -0.012(3) 0.042(3) -0.019(3)
C8 0.097(4) 0.061(3) 0.109(4) 0.009(3) 0.045(3) -0.001(3)
C9 0.066(3) 0.051(3) 0.076(3) 0.002(2) 0.011(2) -0.004(2)
C10 0.086(3) 0.058(3) 0.074(3) -0.010(3) 0.026(3) 0.001(3)
C13 0.096(4) 0.100(4) 0.138(5) -0.015(3) 0.031(3) -0.032(4)
C14 0.209(6) 0.107(5) 0.084(4) -0.018(5) 0.043(4) -0.014(4)
C15 0.092(4) 0.144(6) 0.303(9) 0.020(4) 0.106(5) 0.014(6)
C16 0.198(7) 0.122(5) 0.095(4) 0.034(4) 0.036(4) 0.020(4)
Li 0.084(5) 0.045(4) 0.069(5) -0.004(4) 0.026(4) -0.002(3)

loop_
_atom_site_label
_atom_site_occupancy
_atom_site_fract_x
_atom_site_fract_y
_atom_site_fract_z
_atom_site_U_iso_or_equiv
_atom_site_thermal_displace_type
_atom_site_calc_flag
_atom_site_refinement_flags
_atom_site_disorder_group
_atom_site_type_symbol
N1 1 -0.2844(4) .8035(2) .0639(3) .0726(10) Uani d . . N
N2 1 .0455(4) .7972(2) .2209(3) .0675(10) Uani d . . N
C1 1 -0.2927(6) .9991(2) .2079(4) .0592(11) Uani d . . C
C2 1 -0.2350(7) 1.0238(2) .1196(4) .0776(14) Uani d . . C
H2 1 -0.3017(7) 1.0361(2) .0488(4) .093 Uiso calc R . H
C3 1 -.0573(8) 1.0264(3) .1590(5) .085(2) Uani d . . C
H3 1 .0146(8) 1.0393(3) .1171(5) .102 Uiso calc R . H
C4 1 -.0030(6) 1.0066(2) .2708(4) .0782(13) Uani d . . C
H4 1 .1085(6) 1.0058(2) .3165(4) .094 Uiso calc R . H
C5 1 -0.1506(6) .9884(2) .2998(3) .0573(10) Uani d . . C
C6 1 -0.2172(5) .9758(2) .3964(3) .0647(11) Uani d . . C
H6 1 -0.1398(5) .9484(2) .4603(3) .078 Uiso calc R . H
C7 1 -0.2950(6) 1.0596(3) .4186(4) .0798(14) Uani d . . C
H7A 1 -0.3303(6) 1.0567(3) .4846(4) .096 Uiso calc R . H
H7B 1 -0.2140(6) 1.1045(3) .4258(4) .096 Uiso calc R . H
C8 1 -0.4492(6) 1.0713(3) .3165(4) .0859(14) Uani d . . C
H8A 1 -0.4370(6) 1.1210(3) .2768(4) .103 Uiso calc R . H
H8B 1 -0.5541(6) 1.0748(3) .3365(4) .103 Uiso calc R . H
C9 1 -0.4468(5) .9924(2) .2470(3) .0667(12) Uani d . . C
H9 1 -0.5538(5) .9787(2) .1913(3) .080 Uiso calc R . H
C10 1 -0.3833(5) .9297(2) .3399(3) .0719(13) Uani d . . C
H10A 1 -0.3635(5) .8754(2) .3136(3) .086 Uiso calc R . H
H10B 1 -0.4581(5) .9253(2) .3860(3) .086 Uiso calc R . H
C11A .399(15) -0.1662(16) .7336(7) .0664(11) .062(4) Uiso d PD 1 C
H111 .399(15) -.0912(16) .7466(7) .0225(11) .075 Uiso calc PR 1 H
H112 .399(15) -0.2300(16) .6841(7) .0369(11) .075 Uiso calc PR 1 H
C12A .399(15) -.0651(19) .7199(7) .1827(11) .076(5) Uiso d PD 1 C
H121 .399(15) .0063(19) .6713(7) .1887(11) .091 Uiso calc PR 1 H
H122 .399(15) -0.1403(19) .7116(7) .2278(11) .091 Uiso calc PR 1 H
C11B .601(15) -0.2043(9) .7220(4) .1102(9) .067(3) Uiso d PD 2 C
H113 .601(15) -0.2431(9) .6783(4) .0565(9) .080 Uiso calc PR 2 H
H114 .601(15) -0.2366(9) .7077(4) .1752(9) .080 Uiso calc PR 2 H
C12B .601(15) -.0100(10) .7310(5) .1393(8) .069(3) Uiso d PD 2 C
H123 .601(15) .0446(10) .6794(5) .1688(8) .082 Uiso calc PR 2 H
H124 .601(15) .0222(10) .7445(5) .0741(8) .082 Uiso calc PR 2 H
C13 1 -0.4555(6) .7918(3) .0748(4) .112(2) Uani d . . C
H13A 1 -0.4470(6) .775(2) .1484(9) .168 Uiso calc R . H
H13B 1 -0.5140(17) .7498(16) .025(2) .168 Uiso calc R . H
H13C 1 -0.5177(16) .8429(7) .059(3) .168 Uiso calc R . H
C14 1 -0.2993(8) .8283(3) -.0476(4) .133(2) Uani d . . C
H14A 1 -0.1879(9) .839(3) -.0546(10) .200 Uiso calc R . H
H14B 1 -0.367(4) .8776(15) -.0650(12) .200 Uiso calc R . H
H14C 1 -0.353(5) .7849(11) -.0970(5) .200 Uiso calc R . H
C15 1 .2083(7) .8164(4) .2056(6) .169(3) Uani d . . C
H15A 1 .1927(10) .831(3) .1305(11) .254 Uiso calc R . H
H15B 1 .281(2) .7688(11) .224(4) .254 Uiso calc R . H
H15C 1 .259(3) .862(2) .252(3) .254 Uiso calc R . H
C16 1 .0681(8) .7787(4) .3351(4) .140(2) Uani d . . C
H16A 1 -.0408(9) .768(3) .3459(8) .210 Uiso calc R . H
H16B 1 .121(5) .8250(12) .3793(5) .210 Uiso calc R . H
H16C 1 .139(5) .7308(17) .3560(11) .210 Uiso calc R . H
Li 1 -0.1319(9) .8958(4) .1731(5) .065(2) Uani d . . Li

loop_
_atom_type_symbol
_atom_type_description
_atom_type_scat_dispersion_real
_atom_type_scat_dispersion_imag
_atom_type_scat_source
N N 0.0061 0.0033 'International Tables Vol C Tables 4.2.6.8 and 6.1.1.4'
C C 0.0033 0.0016 'International Tables Vol C Tables 4.2.6.8 and 6.1.1.4'
Li Li -0.0003 0.0001 'International Tables Vol C Tables 4.2.6.8 and 6.1.1.4'
H H 0.0000 0.0000 'International Tables Vol C Tables 4.2.6.8 and 6.1.1.4'

loop_
_geom_angle_atom_site_label_1
_geom_angle_atom_site_label_2
_geom_angle_atom_site_label_3
_geom_angle
_geom_angle_publ_flag
C14 N1 C13 108.8(4) yes
C14 N1 C11A 95.6(7) yes
C13 N1 C11A 122.7(7) yes
C14 N1 C11B 121.7(5) yes
C13 N1 C11B 99.8(5) yes
C14 N1 Li 107.8(3) yes
C13 N1 Li 114.6(3) yes
C11A N1 Li 105.0(5) yes
C11B N1 Li 104.2(4) yes
C15 N2 C16 109.4(4) yes
C15 N2 C12B 99.6(5) yes
C16 N2 C12B 119.1(5) yes
C15 N2 C12A 128.1(7) yes
C16 N2 C12A 92.4(6) yes
C15 N2 Li 112.6(4) yes
C16 N2 Li 108.6(3) yes
C12B N2 Li 107.4(4) yes
C12A N2 Li 103.1(5) yes
C5 C1 C2 108.2(4) yes
C5 C1 C9 106.8(4) yes
C2 C1 C9 143.9(5) yes
C3 C2 C1 106.4(4) yes
C3 C2 H2 126.8(3) no
C1 C2 H2 126.8(3) no
C2 C3 C4 110.2(4) yes
C2 C3 H3 124.9(3) no
C4 C3 H3 124.9(3) no
C5 C4 C3 106.1(4) yes
C5 C4 H4 127.0(3) no
C3 C4 H4 127.0(3) no
C4 C5 C1 109.0(4) yes
C4 C5 C6 143.0(5) yes
C1 C5 C6 106.8(4) yes
C5 C6 C10 99.7(3) yes
C5 C6 C7 107.4(3) yes
C10 C6 C7 98.7(3) yes
C5 C6 H6 116.2(2) no
C10 C6 H6 116.2(2) no
C7 C6 H6 116.2(2) no
C8 C7 C6 103.4(3) yes
C8 C7 H7A 111.1(2) no
C6 C7 H7A 111.1(2) no
C8 C7 H7B 111.1(2) no
C6 C7 H7B 111.1(2) no
H7A C7 H7B 109.0 no
C7 C8 C9 103.7(3) yes
C7 C8 H8A 111.0(2) no
C9 C8 H8A 111.0(2) no
C7 C8 H8B 111.0(2) no
C9 C8 H8B 111.0(2) no
H8A C8 H8B 109.0 no
C1 C9 C10 100.2(3) yes
C1 C9 C8 106.6(3) yes
C10 C9 C8 99.2(3) yes
C1 C9 H9 116.1(2) no
C10 C9 H9 116.1(2) no
C8 C9 H9 116.1(2) no
C9 C10 C6 95.5(3) yes
C9 C10 H10A 112.6(2) no
C6 C10 H10A 112.6(2) no
C9 C10 H10B 112.6(2) no
C6 C10 H10B 112.6(2) no
H10A C10 H10B 110.1 no
N1 C11A C12A 107.7(11) yes
N1 C11A H111 110.2(7) no
C12A C11A H111 110.2(12) no
N1 C11A H112 110.2(5) no
C12A C11A H112 110.2(8) no
H111 C11A H112 108.5 no
C11A C12A N2 107.5(11) yes
C11A C12A H121 110.2(7) no
N2 C12A H121 110.2(5) no
C11A C12A H122 110.2(12) no
N2 C12A H122 110.2(7) no
H121 C12A H122 108.5 no
N1 C11B C12B 108.2(7) yes
N1 C11B H113 110.1(4) no
C12B C11B H113 110.1(5) no
N1 C11B H114 110.1(5) no
C12B C11B H114 110.0(8) no
H113 C11B H114 108.4 no
N2 C12B C11B 109.0(7) yes
N2 C12B H123 109.9(3) no
C11B C12B H123 109.9(5) no
N2 C12B H124 109.9(5) no
C11B C12B H124 109.9(8) no
H123 C12B H124 108.3 no
N1 C13 H13A 109.5(3) no
N1 C13 H13B 109.5(2) no
H13A C13 H13B 109.5 no
N1 C13 H13C 109.5(3) no
H13A C13 H13C 109.5 no
H13B C13 H13C 109.5 no
N1 C14 H14A 109.5(3) no
N1 C14 H14B 109.5(3) no
H14A C14 H14B 109.5 no
N1 C14 H14C 109.5(2) no
H14A C14 H14C 109.5 no
H14B C14 H14C 109.5 no
N2 C15 H15A 109.5(3) no
N2 C15 H15B 109.5(3) no
H15A C15 H15B 109.5 no
N2 C15 H15C 109.5(3) no
H15A C15 H15C 109.5 no
H15B C15 H15C 109.5 no
N2 C16 H16A 109.5(3) no
N2 C16 H16B 109.5(3) no
H16A C16 H16B 109.5 no
N2 C16 H16C 109.5(3) no
H16A C16 H16C 109.5 no
H16B C16 H16C 109.5 no
N2 Li N1 83.5(2) yes
N2 Li C3 123.7(4) no
N1 Li C3 136.3(4) no
N2 Li C5 118.7(3) no
N1 Li C5 140.6(4) no
N2 Li C1 153.1(4) no
N1 Li C1 112.0(3) no
N2 Li C4 105.4(3) no
N1 Li C4 170.9(4) no
N2 Li C2 159.5(4) no
N1 Li C2 109.9(3) no

loop_
_geom_bond_atom_site_label_1
_geom_bond_atom_site_label_2
_geom_bond_distance
_geom_bond_publ_flag
N1 C14 1.448(5) yes
N1 C13 1.465(5) yes
N1 C11A 1.484(11) yes
N1 C11B 1.513(8) yes
N1 Li 2.170(7) yes
N2 C15 1.441(5) yes
N2 C16 1.444(5) yes
N2 C12B 1.468(7) yes
N2 C12A 1.536(13) yes
N2 Li 2.125(7) yes
C1 C5 1.401(5) yes
C1 C2 1.403(5) yes
C1 C9 1.496(5) yes
C1 Li 2.252(7) yes
C2 C3 1.398(5) yes
C2 Li 2.264(7) yes
C2 H2 0.93 no
C3 C4 1.400(6) yes
C3 Li 2.219(7) yes
C3 H3 0.93 no
C4 C5 1.399(5) yes
C4 Li 2.260(7) yes
C4 H4 0.93 no
C5 C6 1.502(5) yes
C5 Li 2.242(7) yes
C6 C10 1.535(5) yes
C6 C7 1.560(5) yes
C6 H6 0.98 no
C7 C8 1.538(5) yes
C7 H7A 0.97 no
C7 H7B 0.97 no
C8 C9 1.557(5) yes
C8 H8A 0.97 no
C8 H8B 0.97 no
C9 C10 1.530(5) yes
C9 H9 0.98 no
C10 H10A 0.97 no
C10 H10B 0.97 no
C11A C12A 1.49(2) yes
C11A H111 0.97 no
C11A H112 0.97 no
C12A H121 0.97 no
C12A H122 0.97 no
C11B C12B 1.536(12) yes
C11B H113 0.97 no
C11B H114 0.97 no
C12B H123 0.97 no
C12B H124 0.97 no
C13 H13A 0.96 no
C13 H13B 0.96 no
C13 H13C 0.96 no
C14 H14A 0.96 no
C14 H14B 0.96 no
C14 H14C 0.96 no
C15 H15A 0.96 no
C15 H15B 0.96 no
C15 H15C 0.96 no
C16 H16A 0.96 no
C16 H16B 0.96 no
C16 H16C 0.96 no
